data_2232387
loop_
_publ_author_name
'Pourayoubi, Mehrdad'
'Shoghpour, Samad'
'Bruno, Giuseppe'
'Amiri Rudbari, Hadi'

_publ_section_title
;
 <i>N</i>-(3-Fluorobenzoyl)-<i>N</i>',<i>N</i>''-bis(4-methylphenyl)phosphoric
 triamide
;
_journal_coeditor_code LH5349
_journal_issue 11
_journal_name_full 'Acta Crystallographica Section E'
_journal_page_first o3034
_journal_paper_doi 10.1107/S1600536811045314
_journal_volume 67
_journal_year 2011
_chemical_formula_iupac 'C21 H21 F N3 O2 P'
_chemical_formula_moiety 'C21 H21 F N3 O2 P'
_chemical_formula_sum 'C21 H21 F N3 O2 P'
_chemical_formula_weight 397.38
_chemical_name_systematic
;
<i>N</i>-(3-Fluorobenzoyl)-<i>N</i>',<i>N</i>''-bis(4-methylphenyl)phosphoric
triamide
;
_space_group_IT_number 14
_symmetry_cell_setting monoclinic
_symmetry_space_group_name_Hall '-P 2yn'
_symmetry_space_group_name_H-M 'P 1 21/n 1'
_atom_sites_solution_hydrogens geom
_atom_sites_solution_primary direct
_atom_sites_solution_secondary difmap
_audit_creation_method SHELXL-97
_cell_angle_alpha 90.00
_cell_angle_beta 93.621(2)
_cell_angle_gamma 90.00
_cell_formula_units_Z 4
_cell_length_a 10.2132(5)
_cell_length_b 9.8588(4)
_cell_length_c 20.2711(9)
_cell_measurement_reflns_used 6910
_cell_measurement_temperature 296(2)
_cell_measurement_theta_max 25.09
_cell_measurement_theta_min 2.29
_cell_volume 2037.02(16)
_computing_cell_refinement 'SAINT (Bruker, 2007)'
_computing_data_collection 'APEX2 (Bruker, 2007)'
_computing_data_reduction 'SAINT (Bruker, 2007)'
_computing_molecular_graphics 'OLEX (Dolomanov <i>et al.</i>, 2003)'
_computing_publication_material 'SHELXTL (Sheldrick, 2008) and enCIFer (Allen <i>et al.</i>, 2004)'
_computing_structure_refinement 'SHELXL97 (Sheldrick, 2008)'
_computing_structure_solution 'SHELXS97 (Sheldrick, 2008)'
_diffrn_ambient_temperature 296(2)
_diffrn_measured_fraction_theta_full 0.998
_diffrn_measured_fraction_theta_max 0.998
_diffrn_measurement_device_type 'Bruker APEXII CCD'
_diffrn_measurement_method '\f and \w'
_diffrn_radiation_monochromator graphite
_diffrn_radiation_source 'fine-focus sealed tube'
_diffrn_radiation_type MoK\a
_diffrn_radiation_wavelength 0.71073
_diffrn_reflns_av_R_equivalents 0.0296
_diffrn_reflns_av_sigmaI/netI 0.0233
_diffrn_reflns_limit_h_max 12
_diffrn_reflns_limit_h_min -12
_diffrn_reflns_limit_k_max 11
_diffrn_reflns_limit_k_min -12
_diffrn_reflns_limit_l_max 24
_diffrn_reflns_limit_l_min -24
_diffrn_reflns_number 20105
_diffrn_reflns_theta_full 25.65
_diffrn_reflns_theta_max 25.65
_diffrn_reflns_theta_min 2.87
_exptl_absorpt_coefficient_mu 0.165
_exptl_absorpt_correction_T_max 0.7453
_exptl_absorpt_correction_T_min 0.6620
_exptl_absorpt_correction_type multi-scan
_exptl_absorpt_process_details '(SADABS; Bruker, 2007)'
_exptl_crystal_colour colorless
_exptl_crystal_density_diffrn 1.296
_exptl_crystal_density_method 'not measured'
_exptl_crystal_description cubic
_exptl_crystal_F_000 832
_exptl_crystal_size_max 0.25
_exptl_crystal_size_mid 0.22
_exptl_crystal_size_min 0.14
_refine_diff_density_max 0.370
_refine_diff_density_min -0.354
_refine_ls_extinction_method none
_refine_ls_goodness_of_fit_ref 1.039
_refine_ls_hydrogen_treatment constr
_refine_ls_matrix_type full
_refine_ls_number_parameters 255
_refine_ls_number_reflns 3844
_refine_ls_number_restraints 0
_refine_ls_restrained_S_all 1.039
_refine_ls_R_factor_all 0.0529
_refine_ls_R_factor_gt 0.0391
_refine_ls_shift/su_max 0.003
_refine_ls_shift/su_mean 0.000
_refine_ls_structure_factor_coef Fsqd
_refine_ls_weighting_details 'calc w=1/[\s^2^(Fo^2^)+(0.0537P)^2^+0.6292P] where P=(Fo^2^+2Fc^2^)/3'
_refine_ls_weighting_scheme calc
_refine_ls_wR_factor_gt 0.1006
_refine_ls_wR_factor_ref 0.1089
_reflns_number_gt 3061
_reflns_number_total 3844
_reflns_threshold_expression I>2\s(I)
_cod_data_source_file lh5349.cif
_cod_data_source_block I
_cod_original_sg_symbol_H-M 'P 21/n'
_cod_database_code 2232387
_cod_database_fobs_code 2232387

loop_
_symmetry_equiv_pos_as_xyz
'x, y, z'
'-x+1/2, y+1/2, -z+1/2'
'-x, -y, -z'
'x-1/2, -y-1/2, z-1/2'

loop_
_atom_site_type_symbol
_atom_site_label
_atom_site_fract_x
_atom_site_fract_y
_atom_site_fract_z
_atom_site_U_iso_or_equiv
_atom_site_adp_type
_atom_site_calc_flag
_atom_site_refinement_flags
_atom_site_occupancy
_atom_site_symmetry_multiplicity
P P1 0.55273(4) 0.28199(4) 0.97803(2) 0.03501(15) Uani d . 1 1
F F1 0.00592(13) 0.50210(15) 1.10740(8) 0.0863(5) Uani d . 1 1
O O1 0.32311(13) 0.10156(12) 0.97315(7) 0.0522(4) Uani d . 1 1
O O2 0.62121(12) 0.41249(11) 0.97696(6) 0.0424(3) Uani d . 1 1
N N1 0.39319(14) 0.31600(13) 0.98654(7) 0.0384(4) Uani d . 1 1
H H1 0.3699 0.3994 0.9901 0.046 Uiso calc R 1 1
N N2 0.56968(16) 0.18952(15) 0.91224(7) 0.0457(4) Uani d . 1 1
H H2 0.5594 0.1032 0.9149 0.055 Uiso calc R 1 1
N N3 0.59807(15) 0.17934(14) 1.03822(7) 0.0407(4) Uani d . 1 1
H H3 0.6244 0.1001 1.0273 0.049 Uiso calc R 1 1
C C1 0.0244(2) 0.3949(2) 1.06744(11) 0.0523(5) Uani d . 1 1
C C2 0.14869(18) 0.36985(19) 1.04838(10) 0.0462(5) Uani d . 1 1
H H2A 0.2185 0.4259 1.0621 0.055 Uiso calc R 1 1
C C3 0.16722(17) 0.25899(17) 1.00822(9) 0.0381(4) Uani d . 1 1
C C4 0.29931(18) 0.21885(16) 0.98807(9) 0.0375(4) Uani d . 1 1
C C5 0.60112(19) 0.24700(18) 0.85011(9) 0.0439(4) Uani d . 1 1
C C6 0.7180(2) 0.3164(2) 0.84531(11) 0.0558(5) Uani d . 1 1
H H6 0.7763 0.3256 0.8822 0.067 Uiso calc R 1 1
C C7 0.7477(3) 0.3719(3) 0.78558(12) 0.0684(7) Uani d . 1 1
H H7 0.8258 0.4196 0.7831 0.082 Uiso calc R 1 1
C C8 0.6657(3) 0.3589(2) 0.72965(11) 0.0726(7) Uani d . 1 1
C C9 0.7009(4) 0.4217(3) 0.66478(14) 0.1173(13) Uani d . 1 1
H H9A 0.7807 0.3818 0.6512 0.176 Uiso calc R 1 1
H H9B 0.7130 0.5176 0.6705 0.176 Uiso calc R 1 1
H H9C 0.6314 0.4053 0.6316 0.176 Uiso calc R 1 1
C C10 0.06158(19) 0.1775(2) 0.98825(10) 0.0492(5) Uani d . 1 1
H H10 0.0741 0.1025 0.9616 0.059 Uiso calc R 1 1
C C11 -0.0622(2) 0.2074(2) 1.00776(12) 0.0601(6) Uani d . 1 1
H H11 -0.1329 0.1531 0.9936 0.072 Uiso calc R 1 1
C C12 -0.0815(2) 0.3170(2) 1.04808(12) 0.0591(6) Uani d . 1 1
H H12 -0.1645 0.3374 1.0617 0.071 Uiso calc R 1 1
C C13 0.59854(18) 0.20754(18) 1.10666(9) 0.0410(4) Uani d . 1 1
C C14 0.6514(2) 0.1138(2) 1.15103(10) 0.0577(5) Uani d . 1 1
H H14 0.6853 0.0331 1.1357 0.069 Uiso calc R 1 1
C C15 0.6545(3) 0.1384(3) 1.21817(12) 0.0753(7) Uani d . 1 1
H H15 0.6903 0.0735 1.2473 0.090 Uiso calc R 1 1
C C16 0.6059(3) 0.2569(3) 1.24288(11) 0.0699(7) Uani d . 1 1
C C17 0.5550(3) 0.3505(3) 1.19855(12) 0.0721(7) Uani d . 1 1
H H17 0.5225 0.4317 1.2142 0.087 Uiso calc R 1 1
C C18 0.5505(2) 0.3279(2) 1.13088(11) 0.0609(6) Uani d . 1 1
H H18 0.5154 0.3933 1.1019 0.073 Uiso calc R 1 1
C C19 0.6086(4) 0.2837(4) 1.31697(12) 0.1036(11) Uani d . 1 1
H H19A 0.6172 0.3794 1.3250 0.155 Uiso calc R 1 1
H H19B 0.6818 0.2370 1.3386 0.155 Uiso calc R 1 1
H H19C 0.5286 0.2517 1.3340 0.155 Uiso calc R 1 1
C C20 0.5180(2) 0.2333(2) 0.79481(11) 0.0633(6) Uani d . 1 1
H H20 0.4392 0.1869 0.7974 0.076 Uiso calc R 1 1
C C21 0.5505(3) 0.2879(3) 0.73502(11) 0.0772(8) Uani d . 1 1
H H21 0.4936 0.2766 0.6978 0.093 Uiso calc R 1 1

loop_
_atom_site_aniso_label
_atom_site_aniso_U_11
_atom_site_aniso_U_22
_atom_site_aniso_U_33
_atom_site_aniso_U_12
_atom_site_aniso_U_13
_atom_site_aniso_U_23
P1 0.0371(3) 0.0248(2) 0.0440(3) 0.00215(18) 0.00981(19) -0.00342(18)
F1 0.0618(9) 0.0742(9) 0.1262(13) 0.0042(7) 0.0322(8) -0.0372(9)
O1 0.0543(8) 0.0277(6) 0.0757(9) -0.0005(6) 0.0121(7) -0.0088(6)
O2 0.0414(7) 0.0284(6) 0.0589(8) -0.0007(5) 0.0146(6) -0.0053(6)
N1 0.0370(8) 0.0245(7) 0.0543(9) 0.0032(6) 0.0083(7) -0.0023(6)
N2 0.0605(10) 0.0281(7) 0.0503(9) -0.0020(7) 0.0171(8) -0.0054(7)
N3 0.0478(9) 0.0273(7) 0.0477(9) 0.0088(6) 0.0078(7) -0.0044(6)
C1 0.0467(11) 0.0432(11) 0.0681(13) 0.0050(9) 0.0131(10) -0.0026(10)
C2 0.0386(10) 0.0372(10) 0.0634(12) -0.0022(8) 0.0082(9) -0.0043(9)
C3 0.0394(10) 0.0312(8) 0.0441(10) -0.0004(7) 0.0050(8) 0.0047(7)
C4 0.0427(10) 0.0277(8) 0.0424(9) -0.0009(7) 0.0040(8) -0.0001(7)
C5 0.0524(11) 0.0362(9) 0.0443(10) 0.0017(8) 0.0137(9) -0.0071(8)
C6 0.0523(12) 0.0636(13) 0.0527(12) -0.0067(10) 0.0117(10) -0.0048(10)
C7 0.0773(16) 0.0674(15) 0.0634(15) -0.0214(13) 0.0275(13) -0.0077(12)
C8 0.113(2) 0.0568(13) 0.0499(13) -0.0161(14) 0.0230(14) -0.0076(11)
C9 0.200(4) 0.098(2) 0.0569(16) -0.045(3) 0.036(2) 0.0000(16)
C10 0.0486(12) 0.0433(10) 0.0556(12) -0.0079(9) 0.0027(9) -0.0022(9)
C11 0.0420(12) 0.0631(14) 0.0747(15) -0.0108(10) -0.0004(10) 0.0009(12)
C12 0.0368(11) 0.0619(13) 0.0796(15) 0.0015(10) 0.0108(10) 0.0076(12)
C13 0.0419(10) 0.0363(9) 0.0450(10) -0.0035(8) 0.0052(8) -0.0018(8)
C14 0.0731(15) 0.0432(11) 0.0556(13) 0.0021(10) -0.0059(11) 0.0006(9)
C15 0.110(2) 0.0598(14) 0.0541(14) -0.0110(14) -0.0124(13) 0.0081(12)
C16 0.0890(18) 0.0740(16) 0.0471(12) -0.0304(14) 0.0079(12) -0.0068(12)
C17 0.0956(19) 0.0633(14) 0.0590(14) -0.0005(14) 0.0174(13) -0.0187(12)
C18 0.0824(16) 0.0496(12) 0.0512(12) 0.0142(11) 0.0073(11) -0.0072(10)
C19 0.148(3) 0.116(2) 0.0475(14) -0.048(2) 0.0094(16) -0.0108(15)
C20 0.0697(15) 0.0617(14) 0.0588(13) -0.0191(12) 0.0068(11) -0.0095(11)
C21 0.107(2) 0.0759(17) 0.0473(13) -0.0201(16) -0.0021(13) -0.0073(12)

loop_
_atom_type_symbol
_atom_type_description
_atom_type_scat_dispersion_real
_atom_type_scat_dispersion_imag
_atom_type_scat_source
C C 0.0033 0.0016 'International Tables Vol C Tables 4.2.6.8 and 6.1.1.4'
H H 0.0000 0.0000 'International Tables Vol C Tables 4.2.6.8 and 6.1.1.4'
N N 0.0061 0.0033 'International Tables Vol C Tables 4.2.6.8 and 6.1.1.4'
O O 0.0106 0.0060 'International Tables Vol C Tables 4.2.6.8 and 6.1.1.4'
F F 0.0171 0.0103 'International Tables Vol C Tables 4.2.6.8 and 6.1.1.4'
P P 0.1023 0.0942 'International Tables Vol C Tables 4.2.6.8 and 6.1.1.4'

loop_
_geom_angle_atom_site_label_1
_geom_angle_atom_site_label_2
_geom_angle_atom_site_label_3
_geom_angle
O2 P1 N3 116.29(8)
O2 P1 N2 113.75(7)
N3 P1 N2 103.00(8)
O2 P1 N1 107.02(7)
N3 P1 N1 106.15(7)
N2 P1 N1 110.37(8)
C4 N1 P1 123.49(12)
C4 N1 H1 118.3
P1 N1 H1 118.3
C5 N2 P1 122.47(12)
C5 N2 H2 118.8
P1 N2 H2 118.8
C13 N3 P1 126.55(12)
C13 N3 H3 116.7
P1 N3 H3 116.7
F1 C1 C12 118.31(18)
F1 C1 C2 118.40(19)
C12 C1 C2 123.3(2)
C1 C2 C3 118.11(18)
C1 C2 H2A 120.9
C3 C2 H2A 120.9
C2 C3 C10 119.83(17)
C2 C3 C4 122.14(16)
C10 C3 C4 117.95(16)
O1 C4 N1 120.64(16)
O1 C4 C3 121.13(16)
N1 C4 C3 118.22(14)
C20 C5 C6 118.93(19)
C20 C5 N2 121.18(18)
C6 C5 N2 119.89(18)
C7 C6 C5 119.7(2)
C7 C6 H6 120.1
C5 C6 H6 120.1
C8 C7 C6 122.1(2)
C8 C7 H7 119.0
C6 C7 H7 119.0
C7 C8 C21 117.5(2)
C7 C8 C9 120.8(3)
C21 C8 C9 121.7(3)
C8 C9 H9A 109.5
C8 C9 H9B 109.5
H9A C9 H9B 109.5
C8 C9 H9C 109.5
H9A C9 H9C 109.5
H9B C9 H9C 109.5
C11 C10 C3 120.22(19)
C11 C10 H10 119.9
C3 C10 H10 119.9
C12 C11 C10 120.4(2)
C12 C11 H11 119.8
C10 C11 H11 119.8
C1 C12 C11 118.13(19)
C1 C12 H12 120.9
C11 C12 H12 120.9
C14 C13 C18 118.45(19)
C14 C13 N3 119.09(17)
C18 C13 N3 122.44(17)
C13 C14 C15 120.7(2)
C13 C14 H14 119.7
C15 C14 H14 119.7
C16 C15 C14 121.4(2)
C16 C15 H15 119.3
C14 C15 H15 119.3
C17 C16 C15 117.7(2)
C17 C16 C19 120.9(3)
C15 C16 C19 121.4(3)
C16 C17 C18 121.9(2)
C16 C17 H17 119.0
C18 C17 H17 119.0
C13 C18 C17 119.8(2)
C13 C18 H18 120.1
C17 C18 H18 120.1
C16 C19 H19A 109.5
C16 C19 H19B 109.5
H19A C19 H19B 109.5
C16 C19 H19C 109.5
H19A C19 H19C 109.5
H19B C19 H19C 109.5
C5 C20 C21 120.5(2)
C5 C20 H20 119.8
C21 C20 H20 119.8
C8 C21 C20 121.3(2)
C8 C21 H21 119.4
C20 C21 H21 119.4

loop_
_geom_bond_atom_site_label_1
_geom_bond_atom_site_label_2
_geom_bond_distance
P1 O2 1.4652(12)
P1 N3 1.6297(15)
P1 N2 1.6336(15)
P1 N1 1.6830(14)
F1 C1 1.352(2)
O1 C4 1.224(2)
N1 C4 1.357(2)
N1 H1 0.8600
N2 C5 1.436(2)
N2 H2 0.8600
N3 C13 1.415(2)
N3 H3 0.8600
C1 C12 1.364(3)
C1 C2 1.373(3)
C2 C3 1.383(3)
C2 H2A 0.9300
C3 C10 1.385(3)
C3 C4 1.488(2)
C5 C20 1.369(3)
C5 C6 1.385(3)
C6 C7 1.380(3)
C6 H6 0.9300
C7 C8 1.373(4)
C7 H7 0.9300
C8 C21 1.378(4)
C8 C9 1.517(3)
C9 H9A 0.9600
C9 H9B 0.9600
C9 H9C 0.9600
C10 C11 1.380(3)
C10 H10 0.9300
C11 C12 1.377(3)
C11 H11 0.9300
C12 H12 0.9300
C13 C14 1.376(3)
C13 C18 1.386(3)
C14 C15 1.381(3)
C14 H14 0.9300
C15 C16 1.376(4)
C15 H15 0.9300
C16 C17 1.367(4)
C16 C19 1.523(3)
C17 C18 1.388(3)
C17 H17 0.9300
C18 H18 0.9300
C19 H19A 0.9600
C19 H19B 0.9600
C19 H19C 0.9600
C20 C21 1.386(3)
C20 H20 0.9300
C21 H21 0.9300

loop_
_geom_hbond_atom_site_label_D
_geom_hbond_atom_site_label_H
_geom_hbond_atom_site_label_A
_geom_hbond_site_symmetry_A
_geom_hbond_distance_DH
_geom_hbond_distance_HA
_geom_hbond_distance_DA
_geom_hbond_angle_DHA
N1 H1 O2 3_667 0.86 1.97 2.7835(18) 157.0
N3 H3 O1 3_657 0.86 2.06 2.8972(18) 164.6

loop_
_cod_related_entry_id
_cod_related_entry_database
_cod_related_entry_code
1 ChemSpider 30657144
